data_7243821
loop_
_publ_author_name
'Mila\<sinovi\'c, Valentina'
'Mol\<canov, Kre\<simir'

_publ_section_title
;
 Novel co-crystals with \p-hole interactions between iodide anions and
 quinoid rings involving charge transfer
;
_journal_issue 46
_journal_name_full CrystEngComm
_journal_page_first 8209
_journal_page_last 8214
_journal_paper_doi 10.1039/D1CE01156A
_journal_volume 23
_journal_year 2021
_chemical_formula_moiety 'C6 Br4 O2, 2(C6 H9 N2), 2(I)'
_chemical_formula_sum 'C18 H18 Br4 I2 N4 O2'
_chemical_formula_weight 895.76
_space_group_IT_number 2
_space_group_name_Hall '-P 1'
_space_group_name_H-M_alt 'P -1'
_symmetry_cell_setting triclinic
_symmetry_space_group_name_Hall '-P 1'
_symmetry_space_group_name_H-M 'P -1'
_atom_sites_solution_hydrogens geom
_audit_creation_date 2019-05-29T11:16:42-00:00
_audit_creation_method 'WinGX routine CIF_UPDATE'
_audit_update_record
;
2021-08-26 deposited with the CCDC.	2021-10-28 downloaded from the CCDC.
;
_cell_angle_alpha 80.126(4)
_cell_angle_beta 77.986(5)
_cell_angle_gamma 76.607(5)
_cell_formula_units_Z 2
_cell_length_a 7.0570(4)
_cell_length_b 12.6851(6)
_cell_length_c 14.8883(9)
_cell_measurement_reflns_used 6376
_cell_measurement_temperature 99(2)
_cell_measurement_theta_max 75.3170
_cell_measurement_theta_min 3.6010
_cell_volume 1257.45(12)
_computing_structure_refinement 'SHELXL-2018/3 (Sheldrick, 2018)'
_diffrn_ambient_temperature 99(2)
_diffrn_detector_area_resol_mean 10.4323
_diffrn_measured_fraction_theta_full 1
_diffrn_measured_fraction_theta_max 0.988
_diffrn_measurement_device_type 'Xcalibur, Ruby, Nova'
_diffrn_measurement_method '\w scans'
_diffrn_radiation_monochromator graphite
_diffrn_radiation_type CuK\a
_diffrn_radiation_wavelength 1.54184
_diffrn_reflns_av_R_equivalents 0.0499
_diffrn_reflns_Laue_measured_fraction_full 1
_diffrn_reflns_Laue_measured_fraction_max 0.988
_diffrn_reflns_limit_h_max 8
_diffrn_reflns_limit_h_min -8
_diffrn_reflns_limit_k_max 13
_diffrn_reflns_limit_k_min -15
_diffrn_reflns_limit_l_max 18
_diffrn_reflns_limit_l_min -18
_diffrn_reflns_number 11628
_diffrn_reflns_point_group_measured_fraction_full 1
_diffrn_reflns_point_group_measured_fraction_max 0.988
_diffrn_reflns_theta_full 67.684
_diffrn_reflns_theta_max 76.311
_diffrn_reflns_theta_min 3.06
_exptl_absorpt_coefficient_mu 27.282
_exptl_absorpt_correction_T_max 1.00000
_exptl_absorpt_correction_T_min 0.32695
_exptl_absorpt_correction_type multi-scan
_exptl_absorpt_process_details
;
        CrysAlisPro, Agilent Technologies,
        Version 1.171.36.20 (release 27-06-2012 CrysAlis171 .NET)
        (compiled Jul 11 2012,15:38:31)
        Empirical absorption correction using spherical harmonics,
 implemented in SCALE3 ABSPACK scaling algorithm.
;
_exptl_crystal_colour black
_exptl_crystal_density_diffrn 2.366
_exptl_crystal_description prism
_exptl_crystal_F_000 832.0
_exptl_crystal_size_max 0.1
_exptl_crystal_size_mid 0.07
_exptl_crystal_size_min 0.05
_refine_diff_density_max 1.635
_refine_diff_density_min -3.271
_refine_diff_density_rms 0.326
_refine_ls_extinction_method none
_refine_ls_goodness_of_fit_ref 0.928
_refine_ls_hydrogen_treatment constr
_refine_ls_matrix_type full
_refine_ls_number_parameters 273
_refine_ls_number_reflns 5191
_refine_ls_number_restraints 0
_refine_ls_restrained_S_all 0.928
_refine_ls_R_factor_all 0.0526
_refine_ls_R_factor_gt 0.0507
_refine_ls_shift/su_max 0.001
_refine_ls_shift/su_mean 0
_refine_ls_structure_factor_coef Fsqd
_refine_ls_weighting_details 'w=1/[\s^2^(Fo^2^)+(0.1267P)^2^] where P=(Fo^2^+2Fc^2^)/3'
_refine_ls_weighting_scheme calc
_refine_ls_wR_factor_ref 0.1452
_reflns_number_gt 4916
_reflns_number_total 5191
_reflns_threshold_expression 'I > 2\s(I)'
_cod_data_source_file d1ce01156a3.cif
_cod_data_source_block br4q
_cod_depositor_comments 'Adding full bibliography for 7243821--7243826.cif.'
_cod_original_cell_volume 1257.45(13)
_cod_database_code 7243821

loop_
_space_group_symop_id
_space_group_symop_operation_xyz
1 x,y,z
2 -x,-y,-z

loop_
_atom_site_label
_atom_site_fract_x
_atom_site_fract_y
_atom_site_fract_z
_atom_site_U_iso_or_equiv
_atom_site_adp_type
_atom_site_calc_flag
_atom_site_occupancy
_atom_site_disorder_assembly
_atom_site_disorder_group
_atom_site_type_symbol
I1 0.36540(6) 0.17922(3) 0.79304(2) 0.02103(14) Uani d 1 . . I
I2 1.00766(6) 0.68119(3) 0.67831(2) 0.01949(14) Uani d 1 . . I
Br1 0.52934(10) 0.56180(5) 0.59761(4) 0.02363(17) Uani d 1 . . Br
Br2 0.79005(10) 0.30259(5) 0.62625(4) 0.02411(17) Uani d 1 . . Br
O1 0.7860(7) 0.6999(4) 0.4647(3) 0.0244(9) Uani d 1 . . O
C1 0.8840(9) 0.6105(5) 0.4837(4) 0.0187(10) Uani d 1 . . C
C2 0.7966(9) 0.5203(4) 0.5432(4) 0.0181(10) Uani d 1 . . C
C3 0.9011(9) 0.4183(4) 0.5555(4) 0.0191(11) Uani d 1 . . C
Br3 0.79434(9) 0.83925(4) 0.85418(4) 0.01822(16) Uani d 1 . . Br
Br4 0.91773(9) 1.07335(4) 0.88912(4) 0.01882(16) Uani d 1 . . Br
O2 0.3978(7) 0.8236(3) 0.9647(3) 0.0253(9) Uani d 1 . . O
C4 0.4467(10) 0.9034(4) 0.9832(4) 0.0177(10) Uani d 1 . . C
C5 0.6387(9) 0.9331(4) 0.9383(4) 0.0148(10) Uani d 1 . . C
C6 0.6877(9) 1.0253(4) 0.9506(4) 0.0180(10) Uani d 1 . . C
N1 0.6937(8) 0.0782(4) 0.3637(4) 0.0212(10) Uani d 1 . . N
N2 0.7388(8) -0.0178(4) 0.6382(4) 0.0229(10) Uani d 1 . . N
H2B 0.807247 -0.080947 0.655042 0.027 Uiso calc 1 . . H
H2A 0.678296 0.024849 0.678925 0.027 Uiso calc 1 . . H
C7 0.8048(10) -0.0210(5) 0.3888(5) 0.0232(12) Uani d 1 . . C
H7 0.867698 -0.066745 0.344123 0.028 Uiso calc 1 . . H
C8 0.8247(10) -0.0543(5) 0.4796(4) 0.0224(11) Uani d 1 . . C
H8 0.902617 -0.121928 0.496341 0.027 Uiso calc 1 . . H
C9 0.7264(9) 0.0145(5) 0.5477(4) 0.0222(11) Uani d 1 . . C
C10 0.6105(9) 0.1166(4) 0.5190(4) 0.0219(11) Uani d 1 . . C
H10 0.543989 0.164203 0.561688 0.026 Uiso calc 1 . . H
C11 0.5981(10) 0.1442(5) 0.4274(4) 0.0227(11) Uani d 1 . . C
H11 0.520701 0.211066 0.408464 0.027 Uiso calc 1 . . H
C12 0.6780(10) 0.1151(5) 0.2649(4) 0.0258(12) Uani d 1 . . C
H12A 0.558164 0.168633 0.260924 0.039 Uiso calc 1 . . H
H12C 0.676176 0.053702 0.235521 0.039 Uiso calc 1 . . H
H12B 0.789517 0.146714 0.23446 0.039 Uiso calc 1 . . H
N3 0.2113(8) 0.5613(4) 1.0858(3) 0.0200(9) Uani d 1 . . N
N4 0.2746(9) 0.4640(4) 0.8295(4) 0.0247(11) Uani d 1 . . N
H4B 0.243424 0.511653 0.78369 0.03 Uiso calc 1 . . H
H4A 0.316767 0.396297 0.821886 0.03 Uiso calc 1 . . H
C13 0.2799(9) 0.4546(5) 1.0740(4) 0.0214(11) Uani d 1 . . C
H13 0.31074 0.403983 1.124588 0.026 Uiso calc 1 . . H
C14 0.3049(9) 0.4195(4) 0.9899(4) 0.0194(11) Uani d 1 . . C
H14 0.353043 0.345849 0.983719 0.023 Uiso calc 1 . . H
C15 0.2578(9) 0.4947(4) 0.9119(4) 0.0199(11) Uani d 1 . . C
C16 0.1888(10) 0.6055(5) 0.9270(5) 0.0230(12) Uani d 1 . . C
H16 0.15805 0.658057 0.877481 0.028 Uiso calc 1 . . H
C17 0.1667(9) 0.6368(4) 1.0117(4) 0.0203(11) Uani d 1 . . C
H17 0.120844 0.710054 1.019707 0.024 Uiso calc 1 . . H
C18 0.1934(11) 0.5980(5) 1.1760(5) 0.0289(13) Uani d 1 . . C
H18A 0.215721 0.535636 1.222023 0.043 Uiso calc 1 . . H
H18B 0.063105 0.640739 1.192809 0.043 Uiso calc 1 . . H
H18C 0.289792 0.641782 1.172281 0.043 Uiso calc 1 . . H

loop_
_atom_site_aniso_label
_atom_site_aniso_U_11
_atom_site_aniso_U_22
_atom_site_aniso_U_33
_atom_site_aniso_U_12
_atom_site_aniso_U_13
_atom_site_aniso_U_23
I1 0.0261(2) 0.0142(2) 0.0229(2) -0.00466(14) -0.00381(15) -0.00243(13)
I2 0.0266(2) 0.0145(2) 0.0171(2) -0.00182(14) -0.00280(15) -0.00586(13)
Br1 0.0225(3) 0.0206(3) 0.0279(3) -0.0043(2) 0.0007(2) -0.0096(2)
Br2 0.0336(4) 0.0158(3) 0.0238(3) -0.0098(2) 0.0004(2) -0.0048(2)
O1 0.028(2) 0.0160(18) 0.030(2) -0.0019(16) -0.0087(18) -0.0044(15)
C1 0.024(3) 0.015(2) 0.017(2) -0.003(2) -0.002(2) -0.0077(19)
C2 0.020(3) 0.014(2) 0.021(3) -0.003(2) -0.001(2) -0.0089(19)
C3 0.025(3) 0.013(2) 0.018(2) -0.003(2) 0.001(2) -0.0048(18)
Br3 0.0224(3) 0.0115(3) 0.0187(3) -0.0013(2) 0.0012(2) -0.00538(19)
Br4 0.0201(3) 0.0143(3) 0.0212(3) -0.0051(2) 0.0019(2) -0.0041(2)
O2 0.028(2) 0.0184(18) 0.033(2) -0.0087(17) -0.0009(18) -0.0106(16)
C4 0.029(3) 0.007(2) 0.017(2) -0.0053(19) -0.002(2) -0.0013(17)
C5 0.022(3) 0.007(2) 0.014(2) 0.0023(18) -0.0020(19) -0.0064(16)
C6 0.020(3) 0.014(2) 0.020(2) -0.004(2) -0.003(2) -0.0001(18)
N1 0.024(3) 0.019(2) 0.021(2) -0.0063(19) -0.001(2) -0.0043(18)
N2 0.027(3) 0.021(2) 0.020(2) -0.0077(19) -0.0017(19) 0.0008(18)
C7 0.025(3) 0.017(2) 0.029(3) -0.007(2) 0.001(2) -0.008(2)
C8 0.023(3) 0.015(2) 0.028(3) -0.003(2) -0.004(2) -0.002(2)
C9 0.019(3) 0.020(3) 0.028(3) -0.008(2) -0.003(2) -0.001(2)
C10 0.024(3) 0.016(2) 0.026(3) -0.005(2) -0.002(2) -0.004(2)
C11 0.024(3) 0.014(2) 0.028(3) -0.003(2) -0.001(2) -0.004(2)
C12 0.032(3) 0.024(3) 0.022(3) -0.010(2) 0.000(2) -0.003(2)
N3 0.023(2) 0.017(2) 0.021(2) -0.0063(18) -0.0050(19) -0.0012(18)
N4 0.033(3) 0.017(2) 0.023(2) -0.0017(19) -0.005(2) -0.0036(18)
C13 0.017(3) 0.017(2) 0.029(3) -0.005(2) -0.006(2) 0.002(2)
C14 0.020(3) 0.011(2) 0.026(3) -0.0051(19) 0.000(2) -0.0028(19)
C15 0.018(3) 0.016(2) 0.026(3) -0.004(2) -0.004(2) -0.003(2)
C16 0.025(3) 0.014(2) 0.030(3) -0.006(2) -0.009(2) 0.004(2)
C17 0.020(3) 0.013(2) 0.030(3) -0.0016(19) -0.007(2) -0.005(2)
C18 0.035(4) 0.026(3) 0.028(3) -0.007(3) -0.005(3) -0.010(2)

loop_
_atom_type_symbol
_atom_type_description
_atom_type_scat_dispersion_real
_atom_type_scat_dispersion_imag
_atom_type_scat_source
C C 0.0181 0.0091 'International Tables Vol C Tables 4.2.6.8 and 6.1.1.4'
H H 0 0 'International Tables Vol C Tables 4.2.6.8 and 6.1.1.4'
N N 0.0311 0.018 'International Tables Vol C Tables 4.2.6.8 and 6.1.1.4'
O O 0.0492 0.0322 'International Tables Vol C Tables 4.2.6.8 and 6.1.1.4'
I I -0.3257 6.8362 'International Tables Vol C Tables 4.2.6.8 and 6.1.1.4'
Br Br -0.6763 1.2805 'International Tables Vol C Tables 4.2.6.8 and 6.1.1.4'

loop_
_geom_angle_atom_site_label_1
_geom_angle_atom_site_label_2
_geom_angle_atom_site_label_3
_geom_angle
_geom_angle_site_symmetry_1
_geom_angle_site_symmetry_3
_geom_angle_publ_flag
O1 C1 C3 121.6(5) . 2_766 ?
O1 C1 C2 122.4(6) . . ?
C3 C1 C2 115.9(5) 2_766 . ?
C3 C2 C1 122.0(6) . . ?
C3 C2 Br1 123.3(5) . . ?
C1 C2 Br1 114.7(4) . . ?
C2 C3 C1 121.9(5) . 2_766 ?
C2 C3 Br2 122.5(5) . . ?
C1 C3 Br2 115.5(4) 2_766 . ?
O2 C4 C6 120.9(6) . 2_677 ?
O2 C4 C5 121.1(5) . . ?
C6 C4 C5 118.0(5) 2_677 . ?
C6 C5 C4 122.3(5) . . ?
C6 C5 Br3 123.0(5) . . ?
C4 C5 Br3 114.4(4) . . ?
C5 C6 C4 119.6(5) . 2_677 ?
C5 C6 Br4 124.6(5) . . ?
C4 C6 Br4 115.8(4) 2_677 . ?
C11 N1 C7 120.7(5) . . ?
C11 N1 C12 119.3(5) . . ?
C7 N1 C12 120.1(5) . . ?
C9 N2 H2B 120 . . ?
C9 N2 H2A 120 . . ?
H2B N2 H2A 120 . . ?
N1 C7 C8 120.4(6) . . ?
N1 C7 H7 119.8 . . ?
C8 C7 H7 119.8 . . ?
C7 C8 C9 119.8(5) . . ?
C7 C8 H8 120.1 . . ?
C9 C8 H8 120.1 . . ?
N2 C9 C8 121.0(5) . . ?
N2 C9 C10 120.9(6) . . ?
C8 C9 C10 118.1(6) . . ?
C11 C10 C9 118.7(6) . . ?
C11 C10 H10 120.6 . . ?
C9 C10 H10 120.6 . . ?
N1 C11 C10 122.3(5) . . ?
N1 C11 H11 118.9 . . ?
C10 C11 H11 118.9 . . ?
N1 C12 H12A 109.5 . . ?
N1 C12 H12C 109.5 . . ?
H12A C12 H12C 109.5 . . ?
N1 C12 H12B 109.5 . . ?
H12A C12 H12B 109.5 . . ?
H12C C12 H12B 109.5 . . ?
C13 N3 C17 119.8(5) . . ?
C13 N3 C18 120.9(5) . . ?
C17 N3 C18 119.3(5) . . ?
C15 N4 H4B 120 . . ?
C15 N4 H4A 120 . . ?
H4B N4 H4A 120 . . ?
C14 C13 N3 121.8(5) . . ?
C14 C13 H13 119.1 . . ?
N3 C13 H13 119.1 . . ?
C13 C14 C15 120.2(5) . . ?
C13 C14 H14 119.9 . . ?
C15 C14 H14 119.9 . . ?
N4 C15 C16 121.5(6) . . ?
N4 C15 C14 122.3(5) . . ?
C16 C15 C14 116.2(6) . . ?
C17 C16 C15 121.6(5) . . ?
C17 C16 H16 119.2 . . ?
C15 C16 H16 119.2 . . ?
C16 C17 N3 120.5(5) . . ?
C16 C17 H17 119.8 . . ?
N3 C17 H17 119.8 . . ?
N3 C18 H18A 109.5 . . ?
N3 C18 H18B 109.5 . . ?
H18A C18 H18B 109.5 . . ?
N3 C18 H18C 109.5 . . ?
H18A C18 H18C 109.5 . . ?
H18B C18 H18C 109.5 . . ?

loop_
_geom_bond_atom_site_label_1
_geom_bond_atom_site_label_2
_geom_bond_site_symmetry_2
_geom_bond_distance
_geom_bond_publ_flag
Br1 C2 . 1.882(6) ?
Br2 C3 . 1.880(6) ?
O1 C1 . 1.205(8) ?
C1 C3 2_766 1.491(9) ?
C1 C2 . 1.491(8) ?
C2 C3 . 1.336(8) ?
Br3 C5 . 1.877(5) ?
Br4 C6 . 1.869(6) ?
O2 C4 . 1.232(7) ?
C4 C6 2_677 1.486(8) ?
C4 C5 . 1.482(8) ?
C5 C6 . 1.345(8) ?
N1 C11 . 1.342(8) ?
N1 C7 . 1.357(8) ?
N1 C12 . 1.483(8) ?
N2 C9 . 1.355(8) ?
N2 H2B . 0.86 ?
N2 H2A . 0.86 ?
C7 C8 . 1.372(9) ?
C7 H7 . 0.93 ?
C8 C9 . 1.415(9) ?
C8 H8 . 0.93 ?
C9 C10 . 1.413(8) ?
C10 C11 . 1.364(9) ?
C10 H10 . 0.93 ?
C11 H11 . 0.93 ?
C12 H12A . 0.96 ?
C12 H12C . 0.96 ?
C12 H12B . 0.96 ?
N3 C13 . 1.357(8) ?
N3 C17 . 1.369(7) ?
N3 C18 . 1.468(8) ?
N4 C15 . 1.323(8) ?
N4 H4B . 0.86 ?
N4 H4A . 0.86 ?
C13 C14 . 1.364(9) ?
C13 H13 . 0.93 ?
C14 C15 . 1.416(8) ?
C14 H14 . 0.93 ?
C15 C16 . 1.417(8) ?
C16 C17 . 1.355(9) ?
C16 H16 . 0.93 ?
C17 H17 . 0.93 ?
C18 H18A . 0.96 ?
C18 H18B . 0.96 ?
C18 H18C . 0.96 ?

loop_
_geom_torsion_atom_site_label_1
_geom_torsion_atom_site_label_2
_geom_torsion_atom_site_label_3
_geom_torsion_atom_site_label_4
_geom_torsion
_geom_torsion_site_symmetry_1
_geom_torsion_site_symmetry_2
_geom_torsion_site_symmetry_3
_geom_torsion_site_symmetry_4
_geom_torsion_publ_flag
O1 C1 C2 C3 172.3(6) . . . . ?
C3 C1 C2 C3 -4.3(9) 2_766 . . . ?
O1 C1 C2 Br1 -7.1(7) . . . . ?
C3 C1 C2 Br1 176.3(4) 2_766 . . . ?
C1 C2 C3 C1 4.5(10) . . . 2_766 ?
Br1 C2 C3 C1 -176.1(4) . . . 2_766 ?
C1 C2 C3 Br2 -177.4(4) . . . . ?
Br1 C2 C3 Br2 2.0(8) . . . . ?
O2 C4 C5 C6 173.6(5) . . . . ?
C6 C4 C5 C6 -4.7(9) 2_677 . . . ?
O2 C4 C5 Br3 -0.4(7) . . . . ?
C6 C4 C5 Br3 -178.8(4) 2_677 . . . ?
C4 C5 C6 C4 4.8(9) . . . 2_677 ?
Br3 C5 C6 C4 178.3(4) . . . 2_677 ?
C4 C5 C6 Br4 -175.0(4) . . . . ?
Br3 C5 C6 Br4 -1.5(7) . . . . ?
C11 N1 C7 C8 -1.5(9) . . . . ?
C12 N1 C7 C8 178.1(6) . . . . ?
N1 C7 C8 C9 1.0(10) . . . . ?
C7 C8 C9 N2 178.0(6) . . . . ?
C7 C8 C9 C10 -0.3(9) . . . . ?
N2 C9 C10 C11 -178.2(6) . . . . ?
C8 C9 C10 C11 0.2(9) . . . . ?
C7 N1 C11 C10 1.4(10) . . . . ?
C12 N1 C11 C10 -178.2(6) . . . . ?
C9 C10 C11 N1 -0.7(10) . . . . ?
C17 N3 C13 C14 -0.5(9) . . . . ?
C18 N3 C13 C14 -177.4(6) . . . . ?
N3 C13 C14 C15 -0.4(9) . . . . ?
C13 C14 C15 N4 -178.2(6) . . . . ?
C13 C14 C15 C16 1.1(9) . . . . ?
N4 C15 C16 C17 178.3(6) . . . . ?
C14 C15 C16 C17 -1.0(9) . . . . ?
C15 C16 C17 N3 0.2(10) . . . . ?
C13 N3 C17 C16 0.6(9) . . . . ?
C18 N3 C17 C16 177.6(6) . . . . ?
